data_2231868
loop_
_publ_author_name
'Smith, Graham'
'Wermuth, Urs D.'

_publ_section_title
;
 4-Aminopyridinium <i>cis</i>-2-carboxycyclohexane-1-carboxylate
;
_journal_coeditor_code FJ2453
_journal_issue 10
_journal_name_full 'Acta Crystallographica Section E'
_journal_page_first o2794
_journal_paper_doi 10.1107/S1600536811039547
_journal_volume 67
_journal_year 2011
_chemical_formula_iupac 'C5 H7 N2 +, C8 H11 O4 -'
_chemical_formula_moiety 'C5 H7 N2 +, C8 H11 O4 -'
_chemical_formula_sum 'C13 H18 N2 O4'
_chemical_formula_weight 266.29
_chemical_name_systematic
;
4-Aminopyridinium <i>cis</i>-2-carboxycyclohexane-1-carboxylate
;
_space_group_IT_number 33
_symmetry_cell_setting orthorhombic
_symmetry_space_group_name_Hall 'P 2c -2n'
_symmetry_space_group_name_H-M 'P n a 21'
_atom_sites_solution_hydrogens geom
_atom_sites_solution_primary direct
_atom_sites_solution_secondary difmap
_audit_creation_method SHELXL97
_cell_angle_alpha 90.00
_cell_angle_beta 90.00
_cell_angle_gamma 90.00
_cell_formula_units_Z 4
_cell_length_a 12.1359(3)
_cell_length_b 9.8351(3)
_cell_length_c 11.1850(3)
_cell_measurement_reflns_used 4840
_cell_measurement_temperature 200(2)
_cell_measurement_theta_max 28.72
_cell_measurement_theta_min 3.22
_cell_volume 1335.02(6)
_computing_cell_refinement 'CrysAlis PRO (Oxford Diffraction, 2010)'
_computing_data_collection 'CrysAlis PRO (Oxford Diffraction, 2010)'
_computing_data_reduction 'CrysAlis PRO (Oxford Diffraction, 2010)'
_computing_molecular_graphics 'PLATON (Spek, 2009)'
_computing_publication_material 'PLATON (Spek, 2009)'
_computing_structure_refinement 'SHELXL97 (Sheldrick, 2008) within WinGX (Farrugia, 1999)'
_computing_structure_solution 'SIR92 (Altomare <i>et al.</i>, 1994)'
_diffrn_ambient_temperature 200(2)
_diffrn_detector_area_resol_mean 16.077
_diffrn_measured_fraction_theta_full 0.999
_diffrn_measured_fraction_theta_max 0.936
_diffrn_measurement_device_type 'Oxford Diffraction Gemini-S CCD-detector'
_diffrn_measurement_method \w
_diffrn_radiation_monochromator graphite
_diffrn_radiation_source 'Enhance (Mo) X-ray source'
_diffrn_radiation_type MoK\a
_diffrn_radiation_wavelength 0.71073
_diffrn_reflns_av_R_equivalents 0.0294
_diffrn_reflns_av_sigmaI/netI 0.0280
_diffrn_reflns_limit_h_max 15
_diffrn_reflns_limit_h_min -16
_diffrn_reflns_limit_k_max 13
_diffrn_reflns_limit_k_min -12
_diffrn_reflns_limit_l_max 15
_diffrn_reflns_limit_l_min -13
_diffrn_reflns_number 9670
_diffrn_reflns_theta_full 26.00
_diffrn_reflns_theta_max 28.79
_diffrn_reflns_theta_min 3.23
_diffrn_standards_number 0
_exptl_absorpt_coefficient_mu 0.099
_exptl_absorpt_correction_T_max 0.990
_exptl_absorpt_correction_T_min 0.948
_exptl_absorpt_correction_type multi-scan
_exptl_absorpt_process_details '(CrysAlis PRO; Oxford Diffraction, 2010)'
_exptl_crystal_colour colourless
_exptl_crystal_density_diffrn 1.325
_exptl_crystal_density_method 'not measured'
_exptl_crystal_description block
_exptl_crystal_F_000 568
_exptl_crystal_size_max 0.30
_exptl_crystal_size_mid 0.25
_exptl_crystal_size_min 0.20
_refine_diff_density_max 0.148
_refine_diff_density_min -0.162
_refine_ls_extinction_method none
_refine_ls_goodness_of_fit_ref 0.988
_refine_ls_hydrogen_treatment mixed
_refine_ls_matrix_type full
_refine_ls_number_parameters 188
_refine_ls_number_reflns 1709
_refine_ls_number_restraints 1
_refine_ls_restrained_S_all 0.988
_refine_ls_R_factor_all 0.0369
_refine_ls_R_factor_gt 0.0278
_refine_ls_shift/su_max 0.000
_refine_ls_shift/su_mean 0.000
_refine_ls_structure_factor_coef Fsqd
_refine_ls_weighting_details 'calc w=1/[\s^2^(Fo^2^)+(0.0357P)^2^] where P=(Fo^2^+2Fc^2^)/3'
_refine_ls_weighting_scheme calc
_refine_ls_wR_factor_gt 0.0580
_refine_ls_wR_factor_ref 0.0595
_reflns_number_gt 1448
_reflns_number_total 1709
_reflns_threshold_expression I>2\s(I)
_cod_data_source_file fj2453.cif
_cod_data_source_block I
_cod_database_code 2231868
_cod_database_fobs_code 2231868

loop_
_symmetry_equiv_pos_as_xyz
'x, y, z'
'-x, -y, z+1/2'
'-x+1/2, y+1/2, z+1/2'
'x+1/2, -y+1/2, z'

loop_
_atom_site_aniso_label
_atom_site_aniso_U_11
_atom_site_aniso_U_22
_atom_site_aniso_U_33
_atom_site_aniso_U_12
_atom_site_aniso_U_13
_atom_site_aniso_U_23
O11 0.0297(6) 0.0270(6) 0.0312(7) 0.0010(5) -0.0051(5) 0.0106(6)
O12 0.0244(6) 0.0291(6) 0.0251(6) -0.0047(5) 0.0004(5) 0.0028(5)
O21 0.0321(6) 0.0263(6) 0.0272(6) 0.0042(5) -0.0021(6) -0.0066(6)
O22 0.0304(6) 0.0316(6) 0.0269(6) 0.0036(5) -0.0062(5) -0.0019(6)
C1 0.0205(7) 0.0188(8) 0.0212(8) 0.0009(6) 0.0009(6) -0.0003(7)
C2 0.0267(8) 0.0193(8) 0.0209(8) -0.0009(7) 0.0007(7) 0.0046(7)
C3 0.0325(9) 0.0253(9) 0.0354(10) 0.0084(8) -0.0064(8) -0.0016(8)
C4 0.0439(10) 0.0247(9) 0.0543(13) 0.0080(8) -0.0046(10) -0.0118(9)
C5 0.0387(10) 0.0270(9) 0.0363(11) -0.0064(8) -0.0040(9) -0.0106(8)
C6 0.0269(8) 0.0226(8) 0.0322(10) -0.0068(7) -0.0053(7) 0.0039(8)
C11 0.0254(8) 0.0166(8) 0.0179(8) -0.0006(6) -0.0006(6) -0.0031(6)
C21 0.0287(8) 0.0222(8) 0.0157(8) 0.0017(7) -0.0004(6) 0.0051(7)
N1A 0.0318(7) 0.0344(8) 0.0240(8) 0.0016(6) 0.0021(7) -0.0067(8)
N41A 0.0366(8) 0.0293(9) 0.0302(9) 0.0098(7) 0.0024(7) -0.0044(7)
C2A 0.0324(9) 0.0258(9) 0.0335(10) 0.0077(8) 0.0012(8) -0.0007(9)
C3A 0.0334(9) 0.0241(9) 0.0281(9) 0.0057(7) -0.0019(8) 0.0023(8)
C4A 0.0225(7) 0.0209(8) 0.0275(9) -0.0010(6) -0.0021(7) -0.0032(8)
C5A 0.0305(9) 0.0233(9) 0.0329(10) 0.0054(7) -0.0085(8) -0.0012(8)
C6A 0.0334(9) 0.0328(9) 0.0264(9) -0.0001(8) -0.0080(8) 0.0013(9)

loop_
_atom_site_type_symbol
_atom_site_label
_atom_site_fract_x
_atom_site_fract_y
_atom_site_fract_z
_atom_site_U_iso_or_equiv
_atom_site_thermal_displace_type
_atom_site_calc_flag
_atom_site_refinement_flags
_atom_site_occupancy
O O11 -0.08623(9) 0.42384(12) 0.16082(11) 0.0293(4) Uani . . 1.000
O O12 0.08627(8) 0.38250(12) 0.21757(10) 0.0262(3) Uani . . 1.000
O O21 0.01171(10) 0.40723(12) 0.51058(12) 0.0285(3) Uani . . 1.000
O O22 0.17703(9) 0.30714(12) 0.50187(12) 0.0296(3) Uani . . 1.000
C C1 -0.06239(12) 0.25883(16) 0.31330(14) 0.0202(4) Uani . . 1.000
C C2 0.02258(13) 0.20096(16) 0.40246(15) 0.0223(5) Uani . . 1.000
C C3 0.10393(14) 0.10098(18) 0.34520(18) 0.0311(5) Uani . . 1.000
C C4 0.04378(15) -0.01169(19) 0.2767(2) 0.0410(6) Uani . . 1.000
C C5 -0.03704(15) 0.04676(19) 0.18597(18) 0.0340(6) Uani . . 1.000
C C6 -0.11879(14) 0.14099(17) 0.24603(17) 0.0272(5) Uani . . 1.000
C C11 -0.01574(12) 0.36284(16) 0.22481(14) 0.0200(5) Uani . . 1.000
C C21 0.07930(13) 0.30994(17) 0.47466(14) 0.0222(5) Uani . . 1.000
N N1A 0.16603(12) 0.28917(15) 0.99803(15) 0.0301(4) Uani . . 1.000
N N41A 0.30073(13) 0.14997(18) 0.68510(15) 0.0320(5) Uani . . 1.000
C C2A 0.14635(14) 0.35553(19) 0.89470(16) 0.0306(5) Uani . . 1.000
C C3A 0.18908(13) 0.31222(17) 0.78984(16) 0.0285(5) Uani . . 1.000
C C4A 0.25659(12) 0.19462(16) 0.78670(15) 0.0236(5) Uani . . 1.000
C C5A 0.27516(14) 0.12848(18) 0.89698(16) 0.0289(5) Uani . . 1.000
C C6A 0.22940(14) 0.17671(18) 0.99826(17) 0.0309(5) Uani . . 1.000
H H1 -0.11940 0.30510 0.36020 0.0240 Uiso calc R 1.000
H H2 -0.02010 0.14740 0.46010 0.0270 Uiso calc R 1.000
H H21 0.046(2) 0.473(3) 0.561(3) 0.069(8) Uiso . . 1.000
H H31B 0.15200 0.14990 0.29080 0.0370 Uiso calc R 1.000
H H32B 0.14940 0.06050 0.40700 0.0370 Uiso calc R 1.000
H H41B 0.09730 -0.06800 0.23550 0.0490 Uiso calc R 1.000
H H42B 0.00420 -0.06880 0.33280 0.0490 Uiso calc R 1.000
H H51B 0.00320 0.09640 0.12510 0.0410 Uiso calc R 1.000
H H52B -0.07640 -0.02690 0.14720 0.0410 Uiso calc R 1.000
H H61B -0.16300 0.08910 0.30200 0.0330 Uiso calc R 1.000
H H62B -0.16790 0.17830 0.18600 0.0330 Uiso calc R 1.000
H H1A 0.1408(18) 0.319(2) 1.0674(19) 0.038(6) Uiso . . 1.000
H H2A 0.10230 0.43290 0.89560 0.0370 Uiso calc R 1.000
H H3A 0.17420 0.35960 0.71970 0.0340 Uiso calc R 1.000
H H5A 0.31920 0.05120 0.89970 0.0350 Uiso calc R 1.000
H H6A 0.24190 0.13130 1.06990 0.0370 Uiso calc R 1.000
H H41A 0.3409(18) 0.078(2) 0.687(2) 0.047(6) Uiso . . 1.000
H H42A 0.2841(16) 0.193(2) 0.615(2) 0.038(6) Uiso . . 1.000

loop_
_atom_type_symbol
_atom_type_description
_atom_type_scat_dispersion_real
_atom_type_scat_dispersion_imag
_atom_type_scat_source
C C 0.0033 0.0000 'International Tables Vol C Tables 4.2.6.8 and 6.1.1.4'
H H 0.0000 0.0000 'International Tables Vol C Tables 4.2.6.8 and 6.1.1.4'
N N 0.0061 0.0000 'International Tables Vol C Tables 4.2.6.8 and 6.1.1.4'
O O 0.0106 0.0000 'International Tables Vol C Tables 4.2.6.8 and 6.1.1.4'

loop_
_geom_angle_atom_site_label_1
_geom_angle_atom_site_label_2
_geom_angle_atom_site_label_3
_geom_angle
_geom_angle_publ_flag
C21 O21 H21 113.6(15) no
C2A N1A C6A 120.01(16) no
C6A N1A H1A 117.9(13) no
C2A N1A H1A 122.0(13) no
H41A N41A H42A 122(2) no
C4A N41A H41A 118.6(15) no
C4A N41A H42A 119.4(13) no
C2 C1 C6 109.55(13) no
C2 C1 C11 114.64(12) no
C6 C1 C11 110.53(13) no
C1 C2 C21 112.88(13) no
C1 C2 C3 113.38(14) no
C3 C2 C21 112.67(13) no
C2 C3 C4 111.46(14) no
C3 C4 C5 111.52(15) no
C4 C5 C6 110.92(16) no
C1 C6 C5 112.68(14) no
O11 C11 C1 115.58(13) no
O11 C11 O12 123.82(14) no
O12 C11 C1 120.59(13) no
O21 C21 C2 113.18(13) no
O22 C21 C2 123.99(15) no
O21 C21 O22 122.77(15) no
C6 C1 H1 107.00 no
C2 C1 H1 107.00 no
C11 C1 H1 107.00 no
C1 C2 H2 106.00 no
C3 C2 H2 106.00 no
C21 C2 H2 106.00 no
C4 C3 H32B 109.00 no
H31B C3 H32B 108.00 no
C4 C3 H31B 109.00 no
C2 C3 H31B 109.00 no
C2 C3 H32B 109.00 no
C5 C4 H41B 109.00 no
C5 C4 H42B 109.00 no
C3 C4 H42B 109.00 no
C3 C4 H41B 109.00 no
H41B C4 H42B 108.00 no
C6 C5 H51B 109.00 no
C4 C5 H52B 109.00 no
C6 C5 H52B 109.00 no
H51B C5 H52B 108.00 no
C4 C5 H51B 109.00 no
C5 C6 H62B 109.00 no
H61B C6 H62B 108.00 no
C1 C6 H61B 109.00 no
C1 C6 H62B 109.00 no
C5 C6 H61B 109.00 no
N1A C2A C3A 121.56(17) no
C2A C3A C4A 120.03(16) no
N41A C4A C3A 121.53(16) no
C3A C4A C5A 116.50(15) no
N41A C4A C5A 121.97(15) no
C4A C5A C6A 120.41(16) no
N1A C6A C5A 121.50(17) no
N1A C2A H2A 119.00 no
C3A C2A H2A 119.00 no
C2A C3A H3A 120.00 no
C4A C3A H3A 120.00 no
C4A C5A H5A 120.00 no
C6A C5A H5A 120.00 no
N1A C6A H6A 119.00 no
C5A C6A H6A 119.00 no

loop_
_geom_bond_atom_site_label_1
_geom_bond_atom_site_label_2
_geom_bond_distance
_geom_bond_publ_flag
O11 C11 1.2665(19) no
O12 C11 1.2556(18) no
O21 C21 1.323(2) no
O22 C21 1.2248(19) no
O21 H21 0.95(3) no
N1A C6A 1.347(2) no
N1A C2A 1.349(2) no
N41A C4A 1.331(2) no
N1A H1A 0.88(2) no
N41A H41A 0.86(2) no
N41A H42A 0.91(2) no
C1 C2 1.543(2) no
C1 C11 1.532(2) no
C1 C6 1.542(2) no
C2 C3 1.534(2) no
C2 C21 1.508(2) no
C3 C4 1.532(3) no
C4 C5 1.524(3) no
C5 C6 1.515(3) no
C1 H1 0.9800 no
C2 H2 0.9800 no
C3 H32B 0.9700 no
C3 H31B 0.9700 no
C4 H42B 0.9700 no
C4 H41B 0.9700 no
C5 H51B 0.9700 no
C5 H52B 0.9700 no
C6 H61B 0.9700 no
C6 H62B 0.9700 no
C2A C3A 1.351(2) no
C3A C4A 1.418(2) no
C4A C5A 1.413(2) no
C5A C6A 1.348(3) no
C2A H2A 0.9300 no
C3A H3A 0.9300 no
C5A H5A 0.9300 no
C6A H6A 0.9300 no

loop_
_geom_hbond_atom_site_label_D
_geom_hbond_atom_site_label_H
_geom_hbond_atom_site_label_A
_geom_hbond_site_symmetry_A
_geom_hbond_distance_DH
_geom_hbond_distance_HA
_geom_hbond_distance_DA
_geom_hbond_angle_DHA
_geom_hbond_publ_flag
N1A H1A O12 1_556 0.88(2) 1.91(2) 2.795(2) 180(3) yes
N41A H41A O12 3_545 0.86(2) 2.14(2) 2.989(2) 168(2) yes
N41A H42A O22 . 0.91(2) 2.13(2) 2.974(2) 152.6(18) yes
O21 H21 O11 2_565 0.95(3) 1.59(3) 2.5302(17) 170(3) yes
C2A H2A O21 2_565 0.93 2.46 3.287(2) 149 no
C3A H3A O22 . 0.93 2.49 3.225(2) 136 no
C3A H3A O11 2_565 0.93 2.47 3.222(2) 138 no
C6A H6A O11 4_556 0.93 2.38 3.048(2) 128 no
C3 H31B O12 . 0.97 2.56 3.123(2) 117 no

loop_
_geom_torsion_atom_site_label_1
_geom_torsion_atom_site_label_2
_geom_torsion_atom_site_label_3
_geom_torsion_atom_site_label_4
_geom_torsion
_geom_torsion_publ_flag
C6A N1A C2A C3A -0.2(3) no
C2A N1A C6A C5A 0.6(3) no
C6 C1 C2 C3 51.98(17) no
C11 C1 C2 C21 56.73(18) no
C6 C1 C2 C21 -178.36(13) no
C11 C1 C2 C3 -72.93(17) no
C2 C1 C11 O11 -171.66(14) no
C2 C1 C11 O12 9.2(2) no
C6 C1 C11 O11 63.95(18) no
C6 C1 C11 O12 -115.22(16) no
C11 C1 C6 C5 72.82(18) no
C2 C1 C6 C5 -54.43(19) no
C21 C2 C3 C4 177.72(15) no
C1 C2 C3 C4 -52.5(2) no
C3 C2 C21 O21 171.15(14) no
C3 C2 C21 O22 -11.6(2) no
C1 C2 C21 O21 41.13(19) no
C1 C2 C21 O22 -141.58(16) no
C2 C3 C4 C5 53.7(2) no
C3 C4 C5 C6 -56.2(2) no
C4 C5 C6 C1 57.4(2) no
N1A C2A C3A C4A -0.2(3) no
C2A C3A C4A N41A -179.40(16) no
C2A C3A C4A C5A 0.0(2) no
N41A C4A C5A C6A 179.81(17) no
C3A C4A C5A C6A 0.4(2) no
C4A C5A C6A N1A -0.7(3) no
